data_4308431
loop_
_publ_author_name
'Lin, Chia-Her'
'Wang, Sue-Lein'

_publ_section_title
;
 New Titanium and Nickel Gallophosphates with Layered Structures
;
_journal_coden_ASTM INOCAJ
_journal_issue 2
_journal_name_full 'Inorganic Chemistry'
_journal_page_first 251
_journal_page_last 257
_journal_paper_doi 10.1021/ic0494556
_journal_volume 44
_journal_year 2005
_chemical_formula_sum 'C4 H17 Ga3 N3 O17 P3.5'
_chemical_formula_weight 696.76
_space_group_IT_number 15
_symmetry_cell_setting monoclinic
_symmetry_space_group_name_Hall '-C 2yc'
_symmetry_space_group_name_H-M 'C 1 2/c 1'
_atom_sites_solution_hydrogens geom
_atom_sites_solution_primary direct
_atom_sites_solution_secondary difmap
_audit_creation_method SHELXL-97
_cell_angle_alpha 90.00
_cell_angle_beta 117.052(3)
_cell_angle_gamma 90.00
_cell_formula_units_Z 8
_cell_length_a 20.842(3)
_cell_length_b 11.968(2)
_cell_length_c 16.512(3)
_cell_measurement_temperature 293(2)
_cell_volume 3668.1(11)
_computing_cell_refinement 'Bruker SMART'
_computing_data_collection 'Bruker SMART'
_computing_data_reduction 'Bruker SHELXTL'
_computing_molecular_graphics 'Bruker SHELXTL'
_computing_publication_material 'Bruker SHELXTL'
_computing_structure_refinement 'SHELXL-97 (Sheldrick, 1997)'
_computing_structure_solution 'SHELXS-97 (Sheldrick, 1990)'
_diffrn_ambient_temperature 293(2)
_diffrn_measured_fraction_theta_full 0.933
_diffrn_measured_fraction_theta_max 0.933
_diffrn_measurement_device_type 'CCD area detector'
_diffrn_measurement_method 'phi and omega scans'
_diffrn_radiation_monochromator graphite
_diffrn_radiation_source 'fine-focus sealed tube'
_diffrn_radiation_type MoK\a
_diffrn_radiation_wavelength 0.71073
_diffrn_reflns_av_R_equivalents 0.0479
_diffrn_reflns_av_sigmaI/netI 0.0685
_diffrn_reflns_limit_h_max 27
_diffrn_reflns_limit_h_min -27
_diffrn_reflns_limit_k_max 15
_diffrn_reflns_limit_k_min -15
_diffrn_reflns_limit_l_max 22
_diffrn_reflns_limit_l_min -19
_diffrn_reflns_number 10110
_diffrn_reflns_theta_full 28.28
_diffrn_reflns_theta_max 28.28
_diffrn_reflns_theta_min 2.02
_exptl_absorpt_coefficient_mu 4.777
_exptl_absorpt_correction_type none
_exptl_crystal_density_diffrn 2.524
_exptl_crystal_density_method 'not measured'
_exptl_crystal_F_000 2748
_refine_diff_density_max 1.960
_refine_diff_density_min -1.535
_refine_diff_density_rms 0.188
_refine_ls_extinction_method none
_refine_ls_goodness_of_fit_ref 0.952
_refine_ls_hydrogen_treatment mixed
_refine_ls_matrix_type full
_refine_ls_number_parameters 276
_refine_ls_number_reflns 4236
_refine_ls_number_restraints 6
_refine_ls_restrained_S_all 0.952
_refine_ls_R_factor_all 0.0601
_refine_ls_R_factor_gt 0.0415
_refine_ls_shift/su_max 1.596
_refine_ls_shift/su_mean 0.074
_refine_ls_structure_factor_coef Fsqd
_refine_ls_weighting_details 'calc w=1/[\s^2^(Fo^2^)+(0.0755P)^2^+0.0000P] where P=(Fo^2^+2Fc^2^)/3'
_refine_ls_weighting_scheme calc
_refine_ls_wR_factor_gt 0.1133
_refine_ls_wR_factor_ref 0.1179
_reflns_number_gt 3019
_reflns_number_total 4236
_reflns_threshold_expression >2sigma(I)
_cod_data_source_file ic0494556si20040428_062947.cif
_cod_data_source_block Ni-free_NGP-1
_cod_depositor_comments
;
The following automatic conversions were performed:
'_symmetry_cell_setting' value 'Monoclinic' changed to 'monoclinic'
according to '/home/saulius/struct/CIF-dictionaries/cif_core.dic'
dictionary named 'cif_core.dic' version 2.4.1 from 2010-06-29.

Automatic conversion script
Id: cif_fix_enum 1527 2010-12-29 10:47:43Z saulius 
;
_cod_original_cell_volume 3667.8(10)
_cod_original_formula_sum 'C4 H17 Ga3 N3 O17 P3.50'
_cod_database_code 4308431

loop_
_symmetry_equiv_pos_as_xyz
'x, y, z'
'-x, y, -z+1/2'
'x+1/2, y+1/2, z'
'-x+1/2, y+1/2, -z+1/2'
'-x, -y, -z'
'x, -y, z-1/2'
'-x+1/2, -y+1/2, -z'
'x+1/2, -y+1/2, z-1/2'

loop_
_atom_site_label
_atom_site_type_symbol
_atom_site_fract_x
_atom_site_fract_y
_atom_site_fract_z
_atom_site_U_iso_or_equiv
_atom_site_adp_type
_atom_site_occupancy
_atom_site_symmetry_multiplicity
_atom_site_calc_flag
_atom_site_refinement_flags
_atom_site_disorder_assembly
_atom_site_disorder_group
Ga1 Ga 0.03767(3) -0.42942(5) 0.14300(4) 0.01171(15) Uani 1 1 d . . .
Ga2 Ga 0.00973(3) 0.07892(5) 0.07778(4) 0.01011(15) Uani 1 1 d . . .
Ga3 Ga -0.06722(3) -0.19567(5) 0.08765(4) 0.00972(15) Uani 1 1 d . . .
P1 P 0.0000 -0.01926(16) 0.2500 0.0102(4) Uani 1 2 d S . .
P2 P 0.03056(7) -0.66484(11) 0.04829(9) 0.0103(3) Uani 1 1 d . . .
P3 P -0.11521(7) -0.42237(11) 0.14394(9) 0.0120(3) Uani 1 1 d . . .
P4 P 0.14404(7) 0.01572(12) 0.04951(9) 0.0116(3) Uani 1 1 d . . .
O1 O -0.0609(2) -0.0928(3) 0.1827(2) 0.0139(8) Uani 1 1 d . . .
O2 O 0.0302(2) 0.0583(3) 0.2008(2) 0.0154(8) Uani 1 1 d . . .
O3 O 0.0662(2) -0.5782(3) 0.1243(2) 0.0144(8) Uani 1 1 d . . .
O4 O 0.0370(2) -0.3847(3) 0.0316(2) 0.0152(8) Uani 1 1 d . . .
O5 O -0.08351(19) -0.2971(3) -0.0135(2) 0.0122(8) Uani 1 1 d . . .
O6 O 0.0088(2) 0.2373(3) 0.0909(2) 0.0149(8) Uani 1 1 d . . .
O7 O -0.0497(2) -0.4753(3) 0.1399(3) 0.0177(8) Uani 1 1 d . . .
O8 O -0.1199(2) -0.2957(3) 0.1281(3) 0.0154(8) Uani 1 1 d . . .
O9 O 0.1120(2) -0.4454(3) 0.2621(3) 0.0178(8) Uani 1 1 d . . .
O10 O -0.1839(2) -0.4793(3) 0.0710(3) 0.0193(9) Uani 1 1 d . . .
O11 O 0.1119(2) 0.0535(3) 0.1129(2) 0.0145(8) Uani 1 1 d . . .
O12 O -0.09618(19) 0.0758(3) 0.0156(3) 0.0142(8) Uani 1 1 d . . .
O13 O -0.15259(19) -0.1154(3) 0.0039(2) 0.0123(8) Uani 1 1 d . . .
O14 O 0.2198(2) -0.0330(3) 0.1087(3) 0.0204(9) Uani 1 1 d . . .
O15 O -0.00128(19) -0.0922(3) 0.0524(2) 0.0104(7) Uani 1 1 d . . .
O16 O 0.02506(19) -0.2710(3) 0.1634(2) 0.0121(7) Uani 1 1 d . . .
N1 N -0.0545(9) 0.2838(10) 0.2122(12) 0.278(16) Uani 1 1 d D . .
N2 N -0.1923(7) 0.3117(10) 0.2366(8) 0.131(4) Uani 1 1 d D . .
N3 N -0.2474(5) 0.3304(10) 0.4132(7) 0.130(5) Uani 1 1 d D . .
C1 C -0.1340(9) 0.2640(18) 0.1599(16) 0.251(16) Uani 1 1 d D . .
C2 C -0.1747(7) 0.2051(14) 0.2023(9) 0.233(16) Uani 1 1 d D . .
C3 C -0.2401(11) 0.284(2) 0.2798(12) 0.42(3) Uani 1 1 d D . .
C4 C -0.2549(10) 0.3807(19) 0.3270(9) 0.81(3) Uani 1 1 d D . .
O17 O 0.1618(9) -0.2847(15) 0.0555(18) 0.343(14) Uani 1 1 d . . .
H1 H 0.0422 -0.1221 0.0818 0.050 Uiso 1 1 d . . .
H2 H 0.0514 -0.2431 0.2160 0.050 Uiso 1 1 d . . .
H3 H 0.1793 -0.3940 0.0632 0.050 Uiso 1 1 d . . .
H4 H 0.1535 -0.2921 -0.0154 0.050 Uiso 1 1 d . . .

loop_
_atom_site_aniso_label
_atom_site_aniso_U_11
_atom_site_aniso_U_22
_atom_site_aniso_U_33
_atom_site_aniso_U_23
_atom_site_aniso_U_13
_atom_site_aniso_U_12
Ga1 0.0158(3) 0.0115(3) 0.0070(3) 0.0002(2) 0.0045(2) 0.0016(2)
Ga2 0.0145(3) 0.0105(3) 0.0075(3) -0.0005(2) 0.0068(2) -0.0007(2)
Ga3 0.0130(3) 0.0100(3) 0.0073(3) 0.0005(2) 0.0055(2) 0.0004(2)
P1 0.0168(10) 0.0102(9) 0.0054(9) 0.000 0.0067(8) 0.000
P2 0.0154(7) 0.0093(6) 0.0069(6) -0.0004(5) 0.0057(5) 0.0002(5)
P3 0.0128(7) 0.0123(7) 0.0091(7) 0.0023(5) 0.0033(5) -0.0013(5)
P4 0.0113(7) 0.0130(7) 0.0108(7) 0.0025(5) 0.0052(6) 0.0010(5)
O1 0.017(2) 0.014(2) 0.0120(19) -0.0037(15) 0.0083(16) -0.0020(15)
O2 0.026(2) 0.0135(19) 0.0113(19) 0.0002(15) 0.0120(17) -0.0050(16)
O3 0.021(2) 0.0099(19) 0.0093(18) -0.0010(14) 0.0041(16) 0.0016(16)
O4 0.015(2) 0.020(2) 0.0123(19) 0.0023(16) 0.0069(16) 0.0008(16)
O5 0.0150(19) 0.0132(19) 0.0092(18) -0.0023(14) 0.0062(15) 0.0001(15)
O6 0.026(2) 0.0095(18) 0.0135(19) 0.0012(15) 0.0123(17) 0.0001(16)
O7 0.014(2) 0.0116(19) 0.027(2) 0.0012(17) 0.0095(18) 0.0001(16)
O8 0.018(2) 0.013(2) 0.020(2) 0.0039(16) 0.0128(17) 0.0018(16)
O9 0.016(2) 0.022(2) 0.0120(19) -0.0044(16) 0.0030(16) 0.0057(17)
O10 0.013(2) 0.028(2) 0.0132(19) -0.0023(17) 0.0023(16) -0.0052(17)
O11 0.0147(19) 0.020(2) 0.0104(19) -0.0010(15) 0.0068(16) -0.0006(16)
O12 0.0124(19) 0.015(2) 0.017(2) -0.0011(15) 0.0077(16) 0.0016(15)
O13 0.0091(18) 0.0150(19) 0.0102(18) 0.0030(15) 0.0021(15) 0.0001(15)
O14 0.013(2) 0.024(2) 0.021(2) 0.0114(17) 0.0047(17) 0.0028(17)
O15 0.0115(18) 0.0102(18) 0.0087(17) 0.0009(14) 0.0040(15) 0.0023(14)
O16 0.0166(19) 0.0101(18) 0.0069(17) -0.0011(14) 0.0030(15) 0.0021(15)
N1 0.59(4) 0.078(8) 0.46(3) 0.100(14) 0.50(4) 0.114(15)
N2 0.124(11) 0.134(11) 0.106(10) 0.015(8) 0.028(8) -0.003(9)
N3 0.046(6) 0.191(14) 0.131(10) -0.082(10) 0.021(6) -0.023(7)
C1 0.125(14) 0.27(3) 0.40(4) 0.25(3) 0.147(19) 0.136(17)
C2 0.093(11) 0.48(4) 0.066(9) -0.099(16) -0.018(8) 0.159(18)
C3 0.32(3) 0.91(8) 0.084(14) 0.13(3) 0.14(2) 0.38(4)
C4 0.241(14) 1.75(9) 0.15(2) 0.48(4) -0.154(13) -0.596
O17 0.160(14) 0.221(17) 0.51(3) 0.10(2) 0.027(18) -0.069(14)

loop_
_atom_type_symbol
_atom_type_description
_atom_type_scat_dispersion_real
_atom_type_scat_dispersion_imag
_atom_type_scat_source
C C 0.0033 0.0016 'International Tables Vol C Tables 4.2.6.8 and 6.1.1.4'
H H 0.0000 0.0000 'International Tables Vol C Tables 4.2.6.8 and 6.1.1.4'
N N 0.0061 0.0033 'International Tables Vol C Tables 4.2.6.8 and 6.1.1.4'
O O 0.0106 0.0060 'International Tables Vol C Tables 4.2.6.8 and 6.1.1.4'
P P 0.1023 0.0942 'International Tables Vol C Tables 4.2.6.8 and 6.1.1.4'
Ga Ga 0.2307 1.6083 'International Tables Vol C Tables 4.2.6.8 and 6.1.1.4'

loop_
_geom_angle_atom_site_label_1
_geom_angle_atom_site_label_2
_geom_angle_atom_site_label_3
_geom_angle
_geom_angle_site_symmetry_1
_geom_angle_site_symmetry_3
_geom_angle_publ_flag
O2 Ga2 O6 90.98(16) . . ?
O2 Ga2 O11 88.73(16) . . ?
O6 Ga2 O11 100.73(16) . . ?
O2 Ga2 O12 102.07(16) . . ?
O6 Ga2 O12 90.63(15) . . ?
O11 Ga2 O12 164.24(15) . . ?
O2 Ga2 O15 172.06(15) . 5 ?
O6 Ga2 O15 92.32(14) . 5 ?
O11 Ga2 O15 83.56(14) . 5 ?
O12 Ga2 O15 85.11(14) . 5 ?
O2 Ga2 O15 92.16(15) . . ?
O6 Ga2 O15 173.55(15) . . ?
O11 Ga2 O15 84.98(15) . . ?
O12 Ga2 O15 83.21(14) . . ?
O15 Ga2 O15 85.28(14) 5 . ?
O7 Ga1 O9 109.01(17) . . ?
O7 Ga1 O4 118.25(16) . . ?
O9 Ga1 O4 132.66(17) . . ?
O7 Ga1 O3 95.21(16) . . ?
O9 Ga1 O3 84.67(16) . . ?
O4 Ga1 O3 88.41(16) . . ?
O7 Ga1 O16 94.78(16) . . ?
O9 Ga1 O16 91.70(16) . . ?
O4 Ga1 O16 87.22(15) . . ?
O3 Ga1 O16 170.00(15) . . ?
O8 Ga3 O13 94.12(15) . . ?
O8 Ga3 O1 87.38(15) . . ?
O13 Ga3 O1 87.99(15) . . ?
O8 Ga3 O5 90.28(15) . . ?
O13 Ga3 O5 87.28(15) . . ?
O1 Ga3 O5 174.56(15) . . ?
O8 Ga3 O16 92.36(15) . . ?
O13 Ga3 O16 172.95(14) . . ?
O1 Ga3 O16 95.08(15) . . ?
O5 Ga3 O16 89.92(15) . . ?
O8 Ga3 O15 175.03(15) . . ?
O13 Ga3 O15 90.81(14) . . ?
O1 Ga3 O15 92.14(14) . . ?
O5 Ga3 O15 90.61(14) . . ?
O16 Ga3 O15 82.75(14) . . ?
O1 P1 O1 109.7(3) . 2 ?
O1 P1 O2 111.50(19) . . ?
O1 P1 O2 109.0(2) 2 . ?
O1 P1 O2 109.0(2) . 2 ?
O1 P1 O2 111.50(19) 2 2 ?
O2 P1 O2 106.1(3) . 2 ?
O5 P2 O3 110.2(2) 5_545 . ?
O5 P2 O6 111.0(2) 5_545 1_545 ?
O3 P2 O6 106.0(2) . 1_545 ?
O5 P2 O4 109.1(2) 5_545 5_545 ?
O3 P2 O4 110.7(2) . 5_545 ?
O6 P2 O4 109.8(2) 1_545 5_545 ?
O8 P3 O7 112.9(2) . . ?
O8 P3 O9 108.5(2) . 2 ?
O7 P3 O9 109.7(2) . 2 ?
O8 P3 O10 109.7(2) . . ?
O7 P3 O10 108.1(2) . . ?
O9 P3 O10 107.7(2) 2 . ?
O12 P4 O13 110.9(2) 5 5 ?
O12 P4 O11 109.8(2) 5 . ?
O13 P4 O11 111.1(2) 5 . ?
O12 P4 O14 108.9(2) 5 . ?
O13 P4 O14 107.6(2) 5 . ?
O11 P4 O14 108.4(2) . . ?
P1 O1 Ga3 132.6(2) . . ?
P1 O2 Ga2 134.1(2) . . ?
P2 O3 Ga1 132.8(2) . . ?
P2 O4 Ga1 122.3(2) 5_545 . ?
P2 O5 Ga3 129.0(2) 5_545 . ?
P2 O6 Ga2 133.2(2) 1_565 . ?
P3 O7 Ga1 138.4(2) . . ?
P3 O8 Ga3 131.9(2) . . ?
P3 O9 Ga1 132.1(2) 2 . ?
P4 O11 Ga2 126.3(2) . . ?
P4 O12 Ga2 126.4(2) 5 . ?
P4 O13 Ga3 118.9(2) 5 . ?
Ga2 O15 Ga2 94.72(14) 5 . ?
Ga2 O15 Ga3 124.57(17) 5 . ?
Ga2 O15 Ga3 123.08(16) . . ?
Ga2 O15 H1 100.4 5 . ?
Ga2 O15 H1 107.2 . . ?
Ga3 O15 H1 104.1 . . ?
Ga1 O16 Ga3 120.01(18) . . ?
Ga1 O16 H2 118.4 . . ?
Ga3 O16 H2 117.1 . . ?
C3 N2 C2 108.6(13) . . ?
N1 C1 C2 121.1(14) . . ?
C1 C2 N2 93.7(16) . . ?
N2 C3 C4 114.4(19) . . ?
N3 C4 C3 103.1(12) . . ?
H3 O17 H4 85.8 . . ?

loop_
_geom_bond_atom_site_label_1
_geom_bond_atom_site_label_2
_geom_bond_distance
_geom_bond_site_symmetry_2
_geom_bond_publ_flag
Ga1 O7 1.880(4) . ?
Ga1 O9 1.880(4) . ?
Ga1 O4 1.910(4) . ?
Ga1 O3 1.946(4) . ?
Ga1 O16 1.965(4) . ?
Ga2 O2 1.893(4) . ?
Ga2 O6 1.909(4) . ?
Ga2 O11 1.959(4) . ?
Ga2 O12 1.966(4) . ?
Ga2 O15 2.082(3) 5 ?
Ga2 O15 2.082(3) . ?
Ga3 O8 1.937(4) . ?
Ga3 O13 1.940(4) . ?
Ga3 O1 1.951(4) . ?
Ga3 O5 1.965(3) . ?
Ga3 O16 1.972(4) . ?
Ga3 O15 2.118(3) . ?
P1 O1 1.529(4) . ?
P1 O1 1.529(4) 2 ?
P1 O2 1.543(4) . ?
P1 O2 1.543(4) 2 ?
P2 O5 1.527(4) 5_545 ?
P2 O3 1.534(4) . ?
P2 O6 1.537(4) 1_545 ?
P2 O4 1.544(4) 5_545 ?
P3 O8 1.534(4) . ?
P3 O7 1.535(4) . ?
P3 O9 1.547(4) 2 ?
P3 O10 1.548(4) . ?
P4 O12 1.542(4) 5 ?
P4 O13 1.541(4) 5 ?
P4 O11 1.546(4) . ?
P4 O14 1.545(4) . ?
O4 P2 1.544(4) 5_545 ?
O5 P2 1.527(4) 5_545 ?
O6 P2 1.537(4) 1_565 ?
O9 P3 1.547(4) 2 ?
O12 P4 1.542(4) 5 ?
O13 P4 1.541(4) 5 ?
O15 Ga2 2.082(3) 5 ?
O15 H1 0.8858 . ?
O16 H2 0.8559 . ?
N1 C1 1.499(6) . ?
N2 C3 1.503(6) . ?
N2 C2 1.506(6) . ?
N3 C4 1.487(6) . ?
C1 C2 1.500(6) . ?
C3 C4 1.504(6) . ?
O17 H3 1.3488 . ?
O17 H4 1.1061 . ?
